data_7701391
loop_
_publ_author_name
'Wedal, Justin C.'
'Bekoe, Samuel'
'Ziller, Joseph W.'
'Furche, Filipp'
'Evans, William J.'

_publ_section_title
;
 In Search of Tris(Trimethylsilylcyclopentadienyl) Thorium
;
_journal_name_full 'Dalton Transactions'
_journal_paper_doi 10.1039/C9DT03674A
_journal_year 2019
_chemical_formula_sum 'C24 H39 Br Si3 Th'
_chemical_formula_weight 723.77
_space_group_crystal_system monoclinic
_space_group_IT_number 14
_space_group_name_Hall '-P 2ybc'
_space_group_name_H-M_alt 'P 1 21/c 1'
_symmetry_space_group_name_Hall '-P 2ybc'
_symmetry_space_group_name_H-M 'P 1 21/c 1'
_atom_sites_solution_hydrogens geom
_atom_sites_solution_primary 'dual space'
_atom_sites_solution_secondary difmap
_audit_creation_method SHELXL-2014/7
_audit_update_record
;
2019-09-10 deposited with the CCDC.    2019-10-18 downloaded from the CCDC.
;
_cell_angle_alpha 90
_cell_angle_beta 91.1625(8)
_cell_angle_gamma 90
_cell_formula_units_Z 8
_cell_length_a 21.7256(15)
_cell_length_b 16.9264(12)
_cell_length_c 15.1850(10)
_cell_measurement_reflns_used 9094
_cell_measurement_temperature 133(2)
_cell_measurement_theta_max 27.88
_cell_measurement_theta_min 2.41
_cell_volume 5582.9(7)
_computing_cell_refinement 'Bruker SAINT 8.34a, 2013'
_computing_data_collection 'Bruker APEX2 2014.11-0, 2014'
_computing_data_reduction 'Bruker SAINT 8.34a, 2013'
_computing_molecular_graphics 'Bruker SHELXTL'
_computing_publication_material 'Bruker SHELXTL'
_computing_structure_refinement 'SHELXL-2014/7 (Sheldrick, 2014)'
_computing_structure_solution 'Bruker SHELXTL 2014/4'
_diffrn_ambient_temperature 133(2)
_diffrn_measured_fraction_theta_full 0.999
_diffrn_measured_fraction_theta_max 0.990
_diffrn_measurement_device_type 'Bruker SMART APEX II CCD'
_diffrn_measurement_method '\f and \w scans'
_diffrn_radiation_type MoK\a
_diffrn_radiation_wavelength 0.71073
_diffrn_reflns_av_R_equivalents 0.0251
_diffrn_reflns_av_unetI/netI 0.0205
_diffrn_reflns_Laue_measured_fraction_full 0.999
_diffrn_reflns_Laue_measured_fraction_max 0.990
_diffrn_reflns_limit_h_max 28
_diffrn_reflns_limit_h_min -28
_diffrn_reflns_limit_k_max 22
_diffrn_reflns_limit_k_min -21
_diffrn_reflns_limit_l_max 19
_diffrn_reflns_limit_l_min -19
_diffrn_reflns_number 65691
_diffrn_reflns_point_group_measured_fraction_full 0.999
_diffrn_reflns_point_group_measured_fraction_max 0.990
_diffrn_reflns_theta_full 25.500
_diffrn_reflns_theta_max 27.894
_diffrn_reflns_theta_min 1.525
_diffrn_source 'fine-focus sealed tube'
_exptl_absorpt_coefficient_mu 6.911
_exptl_absorpt_correction_T_max 0.4308
_exptl_absorpt_correction_T_min 0.2963
_exptl_absorpt_correction_type multi-scan
_exptl_absorpt_process_details 'Bruker SADABS 2014/5'
_exptl_crystal_colour colorless
_exptl_crystal_density_diffrn 1.722
_exptl_crystal_density_meas ?
_exptl_crystal_density_method not_measured
_exptl_crystal_description prism
_exptl_crystal_F_000 2800
_exptl_crystal_size_max 0.258
_exptl_crystal_size_mid 0.199
_exptl_crystal_size_min 0.194
_refine_diff_density_max 3.725
_refine_diff_density_min -1.641
_refine_diff_density_rms 0.141
_refine_ls_extinction_method none
_refine_ls_goodness_of_fit_ref 1.073
_refine_ls_hydrogen_treatment constr
_refine_ls_matrix_type full
_refine_ls_number_parameters 541
_refine_ls_number_reflns 13207
_refine_ls_number_restraints 0
_refine_ls_restrained_S_all 1.073
_refine_ls_R_factor_all 0.0372
_refine_ls_R_factor_gt 0.0286
_refine_ls_shift/su_max 0.004
_refine_ls_shift/su_mean 0.000
_refine_ls_structure_factor_coef Fsqd
_refine_ls_weighting_details 'w=1/[\s^2^(Fo^2^)+(0.0253P)^2^+22.3581P] where P=(Fo^2^+2Fc^2^)/3'
_refine_ls_weighting_scheme calc
_refine_ls_wR_factor_gt 0.0656
_refine_ls_wR_factor_ref 0.0687
_reflns_Friedel_coverage 0.000
_reflns_number_gt 10983
_reflns_number_total 13207
_reflns_threshold_expression 'I > 2\s(I)'
_cod_data_source_file c9dt03674a2.cif
_cod_data_source_block jcw6
_cod_depositor_comments
;
The following automatic conversions were performed:

'_exptl_crystal_density_meas' value 'not_measured' was changed to '?'
- the value is perceived as not measured.

Automatic conversion script
Id: cif_fix_values 4973 2017-02-22 13:04:09Z antanas 
;
_cod_database_code 7701391
_shelx_shelxl_version_number 2014/7
_shelx_space_group_comment
; 
The symmetry employed for this shelxl refinement is uniquely defined 
by the following loop, which should always be used as a source of 
symmetry information in preference to the above space-group names. 
They are only intended as comments. 
;
_shelx_estimated_absorpt_t_min 0.269
_shelx_estimated_absorpt_t_max 0.347
_exptl_absorpt_special_details
; 
Reflections not merged 
67017 Corrected reflections written to file jcw6_0m.hkl 
Estimated minimum and maximum transmission:  0.2963  0.4308 
The ratio (0.6878) of these values is more reliable than their absolute values 
Additional spherical absorption correction applied with mu*r =  0.6000 
Lambda/2 correction factor = 0.00150 
;

loop_
_space_group_symop_operation_xyz
'x, y, z'
'-x, y+1/2, -z+1/2'
'-x, -y, -z'
'x, -y-1/2, z-1/2'

loop_
_atom_site_label
_atom_site_type_symbol
_atom_site_fract_x
_atom_site_fract_y
_atom_site_fract_z
_atom_site_U_iso_or_equiv
_atom_site_adp_type
_atom_site_occupancy
_atom_site_site_symmetry_order
_atom_site_calc_flag
_atom_site_refinement_flags_posn
_atom_site_refinement_flags_adp
Th1 Th 0.44916(2) 0.75543(2) 0.53824(2) 0.01064(4) Uani 1 1 d . .
Br1 Br 0.45231(2) 0.75555(2) 0.72606(2) 0.01809(8) Uani 1 1 d . .
Si1 Si 0.35828(5) 0.95546(6) 0.64128(8) 0.0162(2) Uani 1 1 d . .
Si2 Si 0.36270(5) 0.54786(6) 0.63435(8) 0.0175(2) Uani 1 1 d . .
Si3 Si 0.63898(5) 0.76151(7) 0.62644(8) 0.0188(2) Uani 1 1 d . .
C1 C 0.41359(18) 0.9157(2) 0.5592(3) 0.0150(8) Uani 1 1 d . .
C2 C 0.4052(2) 0.8993(2) 0.4677(3) 0.0189(8) Uani 1 1 d . .
H2 H 0.3666 0.8976 0.4371 0.023 Uiso 1 1 calc R U
C3 C 0.4628(2) 0.8861(2) 0.4300(3) 0.0216(9) Uani 1 1 d . .
H3 H 0.4697 0.8727 0.3702 0.026 Uiso 1 1 calc R U
C4 C 0.5086(2) 0.8964(2) 0.4964(3) 0.0193(8) Uani 1 1 d . .
H4 H 0.5518 0.8921 0.4891 0.023 Uiso 1 1 calc R U
C5 C 0.47880(18) 0.9138(2) 0.5750(3) 0.0166(8) Uani 1 1 d . .
H5 H 0.4988 0.9231 0.6303 0.020 Uiso 1 1 calc R U
C6 C 0.4043(2) 0.9867(3) 0.7397(3) 0.0270(10) Uani 1 1 d . .
H6A H 0.3766 1.0057 0.7853 0.041 Uiso 1 1 calc R U
H6B H 0.4324 1.0293 0.7233 0.041 Uiso 1 1 calc R U
H6C H 0.4281 0.9417 0.7624 0.041 Uiso 1 1 calc R U
C7 C 0.2980(2) 0.8859(3) 0.6780(3) 0.0245(9) Uani 1 1 d . .
H7A H 0.2743 0.8668 0.6268 0.037 Uiso 1 1 calc R U
H7B H 0.2705 0.9132 0.7183 0.037 Uiso 1 1 calc R U
H7C H 0.3175 0.8411 0.7085 0.037 Uiso 1 1 calc R U
C8 C 0.3191(2) 1.0430(3) 0.5896(3) 0.0283(10) Uani 1 1 d . .
H8A H 0.2997 1.0273 0.5334 0.043 Uiso 1 1 calc R U
H8B H 0.3495 1.0846 0.5791 0.043 Uiso 1 1 calc R U
H8C H 0.2875 1.0630 0.6291 0.043 Uiso 1 1 calc R U
C9 C 0.36000(18) 0.6347(2) 0.5567(3) 0.0154(8) Uani 1 1 d . .
C10 C 0.37221(19) 0.6373(2) 0.4651(3) 0.0191(8) Uani 1 1 d . .
H10 H 0.3920 0.5970 0.4327 0.023 Uiso 1 1 calc R U
C11 C 0.3504(2) 0.7092(2) 0.4301(3) 0.0209(9) Uani 1 1 d . .
H11 H 0.3536 0.7263 0.3707 0.025 Uiso 1 1 calc R U
C12 C 0.32280(19) 0.7513(2) 0.4992(3) 0.0191(8) Uani 1 1 d . .
H12 H 0.3033 0.8014 0.4943 0.023 Uiso 1 1 calc R U
C13 C 0.32923(17) 0.7066(2) 0.5757(3) 0.0162(8) Uani 1 1 d . .
H13 H 0.3152 0.7219 0.6321 0.019 Uiso 1 1 calc R U
C14 C 0.3356(2) 0.4591(2) 0.5722(3) 0.0287(10) Uani 1 1 d . .
H14A H 0.3356 0.4132 0.6115 0.043 Uiso 1 1 calc R U
H14B H 0.3631 0.4490 0.5231 0.043 Uiso 1 1 calc R U
H14C H 0.2937 0.4684 0.5491 0.043 Uiso 1 1 calc R U
C15 C 0.43919(19) 0.5259(2) 0.6847(3) 0.0215(9) Uani 1 1 d . .
H15A H 0.4672 0.5081 0.6390 0.032 Uiso 1 1 calc R U
H15B H 0.4350 0.4843 0.7291 0.032 Uiso 1 1 calc R U
H15C H 0.4558 0.5737 0.7127 0.032 Uiso 1 1 calc R U
C16 C 0.3097(2) 0.5725(3) 0.7256(3) 0.0310(11) Uani 1 1 d . .
H16A H 0.3087 0.5285 0.7675 0.047 Uiso 1 1 calc R U
H16B H 0.2682 0.5817 0.7013 0.047 Uiso 1 1 calc R U
H16C H 0.3243 0.6203 0.7559 0.047 Uiso 1 1 calc R U
C17 C 0.57720(18) 0.7168(2) 0.5551(3) 0.0164(8) Uani 1 1 d . .
C18 C 0.56503(19) 0.7276(2) 0.4628(3) 0.0179(8) Uani 1 1 d . .
H18 H 0.5811 0.7691 0.4279 0.021 Uiso 1 1 calc R U
C19 C 0.5256(2) 0.6673(2) 0.4318(3) 0.0204(9) Uani 1 1 d . .
H19 H 0.5098 0.6616 0.3734 0.024 Uiso 1 1 calc R U
C20 C 0.51378(19) 0.6166(2) 0.5039(3) 0.0175(8) Uani 1 1 d . .
H20 H 0.4892 0.5702 0.5021 0.021 Uiso 1 1 calc R U
C21 C 0.54463(18) 0.6470(2) 0.5779(3) 0.0173(8) Uani 1 1 d . .
H21 H 0.5440 0.6244 0.6352 0.021 Uiso 1 1 calc R U
C22 C 0.6454(3) 0.7019(4) 0.7290(4) 0.0465(15) Uani 1 1 d . .
H22A H 0.6749 0.7268 0.7699 0.070 Uiso 1 1 calc R U
H22B H 0.6595 0.6485 0.7147 0.070 Uiso 1 1 calc R U
H22C H 0.6050 0.6988 0.7565 0.070 Uiso 1 1 calc R U
C23 C 0.6266(3) 0.8652(3) 0.6608(4) 0.0424(14) Uani 1 1 d . .
H23A H 0.6228 0.8989 0.6085 0.064 Uiso 1 1 calc R U
H23B H 0.6616 0.8829 0.6974 0.064 Uiso 1 1 calc R U
H23C H 0.5888 0.8687 0.6948 0.064 Uiso 1 1 calc R U
C24 C 0.7129(2) 0.7562(3) 0.5670(4) 0.0444(14) Uani 1 1 d . .
H24A H 0.7462 0.7775 0.6046 0.067 Uiso 1 1 calc R U
H24B H 0.7096 0.7873 0.5127 0.067 Uiso 1 1 calc R U
H24C H 0.7219 0.7011 0.5524 0.067 Uiso 1 1 calc R U
Th2 Th 0.05514(2) 0.75398(2) 0.79694(2) 0.01099(4) Uani 1 1 d . .
Br2 Br 0.05611(2) 0.75074(2) 0.98429(2) 0.01822(8) Uani 1 1 d . .
Si4 Si -0.13557(5) 0.76177(7) 0.87024(8) 0.0220(2) Uani 1 1 d . .
Si5 Si 0.13513(5) 0.54203(6) 0.90019(8) 0.0172(2) Uani 1 1 d . .
Si6 Si 0.15667(6) 0.94473(7) 0.91029(8) 0.0201(2) Uani 1 1 d . .
C25 C -0.06993(18) 0.8013(2) 0.8059(3) 0.0172(8) Uani 1 1 d . .
C26 C -0.05791(18) 0.7912(2) 0.7149(3) 0.0180(8) Uani 1 1 d . .
H26 H -0.0752 0.7511 0.6782 0.022 Uiso 1 1 calc R U
C27 C -0.01636(19) 0.8499(2) 0.6874(3) 0.0206(9) Uani 1 1 d . .
H27 H 0.0001 0.8552 0.6302 0.025 Uiso 1 1 calc R U
C28 C -0.00364(19) 0.8994(2) 0.7605(3) 0.0193(8) Uani 1 1 d . .
H28 H 0.0219 0.9450 0.7609 0.023 Uiso 1 1 calc R U
C29 C -0.03552(19) 0.8690(2) 0.8323(3) 0.0185(8) Uani 1 1 d . .
H29 H -0.0343 0.8904 0.8902 0.022 Uiso 1 1 calc R U
C30 C -0.1989(2) 0.8350(4) 0.8592(4) 0.0471(15) Uani 1 1 d . .
H30A H -0.2112 0.8401 0.7970 0.071 Uiso 1 1 calc R U
H30B H -0.1847 0.8863 0.8815 0.071 Uiso 1 1 calc R U
H30C H -0.2342 0.8173 0.8932 0.071 Uiso 1 1 calc R U
C31 C -0.1143(3) 0.7501(4) 0.9884(4) 0.0553(19) Uani 1 1 d . .
H31A H -0.0822 0.7098 0.9948 0.083 Uiso 1 1 calc R U
H31B H -0.1506 0.7339 1.0211 0.083 Uiso 1 1 calc R U
H31C H -0.0989 0.8005 1.0117 0.083 Uiso 1 1 calc R U
C32 C -0.1653(3) 0.6668(4) 0.8251(5) 0.0571(18) Uani 1 1 d . .
H32A H -0.1685 0.6703 0.7608 0.086 Uiso 1 1 calc R U
H32B H -0.2060 0.6560 0.8491 0.086 Uiso 1 1 calc R U
H32C H -0.1369 0.6240 0.8417 0.086 Uiso 1 1 calc R U
C33 C 0.08049(18) 0.5899(2) 0.8203(3) 0.0156(8) Uani 1 1 d . .
C34 C 0.0897(2) 0.6052(2) 0.7295(3) 0.0192(8) Uani 1 1 d . .
H34 H 0.1283 0.6029 0.7010 0.023 Uiso 1 1 calc R U
C35 C 0.0331(2) 0.6243(2) 0.6881(3) 0.0231(9) Uani 1 1 d . .
H35 H 0.0269 0.6383 0.6280 0.028 Uiso 1 1 calc R U
C36 C -0.0127(2) 0.6188(2) 0.7521(3) 0.0188(8) Uani 1 1 d . .
H36 H -0.0556 0.6275 0.7424 0.023 Uiso 1 1 calc R U
C37 C 0.01557(19) 0.5986(2) 0.8325(3) 0.0164(8) Uani 1 1 d . .
H37 H -0.0049 0.5916 0.8866 0.020 Uiso 1 1 calc R U
C38 C 0.0907(2) 0.5099(3) 0.9984(3) 0.0314(11) Uani 1 1 d . .
H38A H 0.0591 0.4715 0.9800 0.047 Uiso 1 1 calc R U
H38B H 0.0709 0.5559 1.0250 0.047 Uiso 1 1 calc R U
H38C H 0.1187 0.4853 1.0417 0.047 Uiso 1 1 calc R U
C39 C 0.1693(2) 0.4549(3) 0.8452(4) 0.0298(10) Uani 1 1 d . .
H39A H 0.1976 0.4280 0.8864 0.045 Uiso 1 1 calc R U
H39B H 0.1919 0.4723 0.7935 0.045 Uiso 1 1 calc R U
H39C H 0.1365 0.4184 0.8268 0.045 Uiso 1 1 calc R U
C40 C 0.2001(2) 0.6056(3) 0.9399(3) 0.0251(9) Uani 1 1 d . .
H40A H 0.2273 0.5748 0.9792 0.038 Uiso 1 1 calc R U
H40B H 0.1838 0.6510 0.9720 0.038 Uiso 1 1 calc R U
H40C H 0.2235 0.6243 0.8894 0.038 Uiso 1 1 calc R U
C41 C 0.15194(18) 0.8650(2) 0.8249(3) 0.0162(8) Uani 1 1 d . .
C42 C 0.13604(19) 0.8698(2) 0.7333(3) 0.0185(8) Uani 1 1 d . .
H42 H 0.1176 0.9141 0.7049 0.022 Uiso 1 1 calc R U
C43 C 0.1520(2) 0.7981(3) 0.6917(3) 0.0229(9) Uani 1 1 d . .
H43 H 0.1449 0.7851 0.6315 0.027 Uiso 1 1 calc R U
C44 C 0.18057(19) 0.7495(2) 0.7560(3) 0.0199(8) Uani 1 1 d . .
H44 H 0.1973 0.6985 0.7463 0.024 Uiso 1 1 calc R U
C45 C 0.17994(17) 0.7896(2) 0.8367(3) 0.0161(8) Uani 1 1 d . .
H45 H 0.1958 0.7695 0.8910 0.019 Uiso 1 1 calc R U
C46 C 0.2090(3) 1.0226(3) 0.8674(4) 0.0484(16) Uani 1 1 d . .
H46A H 0.2499 0.9999 0.8585 0.073 Uiso 1 1 calc R U
H46B H 0.2121 1.0659 0.9101 0.073 Uiso 1 1 calc R U
H46C H 0.1924 1.0427 0.8113 0.073 Uiso 1 1 calc R U
C47 C 0.1910(2) 0.9017(3) 1.0138(3) 0.0248(9) Uani 1 1 d . .
H47A H 0.1651 0.8582 1.0341 0.037 Uiso 1 1 calc R U
H47B H 0.1935 0.9426 1.0594 0.037 Uiso 1 1 calc R U
H47C H 0.2324 0.8817 1.0021 0.037 Uiso 1 1 calc R U
C48 C 0.0820(2) 0.9907(3) 0.9389(3) 0.0368(12) Uani 1 1 d . .
H48A H 0.0637 1.0157 0.8863 0.055 Uiso 1 1 calc R U
H48B H 0.0890 1.0307 0.9846 0.055 Uiso 1 1 calc R U
H48C H 0.0541 0.9500 0.9607 0.055 Uiso 1 1 calc R U

loop_
_atom_site_aniso_label
_atom_site_aniso_U_11
_atom_site_aniso_U_22
_atom_site_aniso_U_33
_atom_site_aniso_U_23
_atom_site_aniso_U_13
_atom_site_aniso_U_12
Th1 0.01438(7) 0.00780(6) 0.00975(7) -0.00012(5) 0.00053(5) 0.00027(5)
Br1 0.0251(2) 0.01876(19) 0.01046(17) -0.00071(14) 0.00038(14) 0.00093(15)
Si1 0.0138(5) 0.0133(5) 0.0215(6) -0.0034(4) 0.0015(4) 0.0008(4)
Si2 0.0173(6) 0.0125(5) 0.0228(6) 0.0025(4) 0.0017(4) -0.0011(4)
Si3 0.0148(5) 0.0175(5) 0.0240(6) 0.0002(4) 0.0014(4) 0.0006(4)
C1 0.018(2) 0.0086(16) 0.018(2) 0.0015(14) 0.0003(15) -0.0008(14)
C2 0.025(2) 0.0098(17) 0.021(2) 0.0028(15) -0.0032(17) 0.0013(15)
C3 0.036(3) 0.0137(19) 0.015(2) 0.0057(15) 0.0094(18) 0.0018(17)
C4 0.021(2) 0.0097(17) 0.028(2) 0.0002(15) 0.0075(17) -0.0013(15)
C5 0.018(2) 0.0091(17) 0.023(2) 0.0002(14) 0.0012(16) -0.0004(14)
C6 0.025(2) 0.031(2) 0.025(2) -0.0100(18) -0.0004(18) -0.0010(19)
C7 0.024(2) 0.024(2) 0.026(2) -0.0066(17) 0.0074(18) -0.0024(17)
C8 0.023(2) 0.021(2) 0.041(3) -0.0020(19) 0.005(2) 0.0046(18)
C9 0.0145(19) 0.0149(18) 0.017(2) -0.0001(14) -0.0029(15) -0.0044(15)
C10 0.020(2) 0.019(2) 0.018(2) -0.0029(15) -0.0013(16) -0.0044(16)
C11 0.022(2) 0.025(2) 0.016(2) 0.0046(16) -0.0073(16) -0.0092(17)
C12 0.0176(19) 0.0151(19) 0.024(2) 0.0036(16) -0.0048(16) 0.0003(16)
C13 0.0117(18) 0.0171(19) 0.020(2) -0.0015(15) -0.0010(15) -0.0018(15)
C14 0.022(2) 0.015(2) 0.049(3) -0.0017(19) -0.003(2) -0.0017(17)
C15 0.022(2) 0.018(2) 0.025(2) 0.0068(16) -0.0020(17) -0.0010(16)
C16 0.034(3) 0.028(2) 0.032(3) 0.011(2) 0.011(2) 0.004(2)
C17 0.017(2) 0.0140(18) 0.019(2) -0.0007(15) 0.0037(15) 0.0023(15)
C18 0.020(2) 0.0173(19) 0.0164(19) 0.0005(15) 0.0055(15) 0.0045(16)
C19 0.027(2) 0.018(2) 0.016(2) -0.0036(15) 0.0021(17) 0.0093(17)
C20 0.020(2) 0.0118(18) 0.021(2) -0.0025(15) 0.0013(16) 0.0047(15)
C21 0.019(2) 0.0151(18) 0.018(2) 0.0031(15) 0.0038(16) 0.0038(15)
C22 0.045(3) 0.054(4) 0.040(3) 0.008(3) -0.018(3) -0.019(3)
C23 0.036(3) 0.031(3) 0.059(4) -0.022(3) -0.017(3) 0.008(2)
C24 0.020(2) 0.049(3) 0.065(4) -0.020(3) 0.008(2) 0.000(2)
Th2 0.01313(7) 0.00958(7) 0.01029(7) 0.00033(5) 0.00092(5) -0.00096(5)
Br2 0.02212(19) 0.02118(19) 0.01140(17) -0.00084(14) 0.00095(14) -0.00029(16)
Si4 0.0156(5) 0.0295(6) 0.0209(6) 0.0080(5) 0.0022(4) -0.0005(5)
Si5 0.0169(5) 0.0127(5) 0.0220(6) 0.0015(4) -0.0009(4) 0.0000(4)
Si6 0.0236(6) 0.0137(5) 0.0228(6) -0.0025(4) -0.0005(5) -0.0013(4)
C25 0.015(2) 0.0169(19) 0.020(2) 0.0032(15) -0.0004(16) 0.0012(15)
C26 0.017(2) 0.019(2) 0.019(2) 0.0000(15) -0.0034(16) 0.0018(15)
C27 0.019(2) 0.025(2) 0.018(2) 0.0063(16) 0.0019(16) 0.0045(17)
C28 0.020(2) 0.0094(17) 0.029(2) 0.0022(15) 0.0026(17) 0.0021(15)
C29 0.018(2) 0.0168(19) 0.021(2) -0.0029(15) 0.0010(16) 0.0064(15)
C30 0.026(3) 0.058(4) 0.058(4) 0.021(3) 0.019(3) 0.015(3)
C31 0.027(3) 0.105(6) 0.035(3) 0.027(3) 0.005(2) -0.004(3)
C32 0.034(3) 0.048(4) 0.090(5) -0.005(3) 0.016(3) -0.018(3)
C33 0.020(2) 0.0103(17) 0.0163(19) 0.0002(14) -0.0003(15) -0.0024(14)
C34 0.026(2) 0.0121(18) 0.020(2) -0.0029(15) 0.0051(17) -0.0020(16)
C35 0.040(3) 0.0143(19) 0.015(2) -0.0023(15) -0.0036(18) -0.0046(18)
C36 0.022(2) 0.0131(18) 0.021(2) 0.0013(15) -0.0028(17) -0.0037(15)
C37 0.020(2) 0.0117(17) 0.018(2) 0.0012(14) 0.0020(16) -0.0041(15)
C38 0.030(3) 0.038(3) 0.026(3) 0.014(2) 0.001(2) -0.001(2)
C39 0.022(2) 0.018(2) 0.050(3) -0.005(2) -0.001(2) 0.0018(17)
C40 0.023(2) 0.021(2) 0.031(2) 0.0010(18) -0.0089(19) 0.0005(17)
C41 0.0124(19) 0.0153(18) 0.021(2) -0.0001(15) 0.0011(15) -0.0011(14)
C42 0.017(2) 0.022(2) 0.017(2) 0.0047(15) 0.0009(16) -0.0064(16)
C43 0.019(2) 0.031(2) 0.018(2) -0.0023(17) 0.0058(17) -0.0102(18)
C44 0.0179(19) 0.0178(19) 0.024(2) -0.0053(16) 0.0070(16) -0.0008(16)
C45 0.0118(18) 0.0158(18) 0.021(2) -0.0012(15) 0.0016(15) 0.0003(15)
C46 0.075(4) 0.032(3) 0.039(3) -0.005(2) 0.011(3) -0.025(3)
C47 0.028(2) 0.026(2) 0.020(2) -0.0014(17) -0.0053(18) 0.0003(18)
C48 0.036(3) 0.037(3) 0.037(3) -0.018(2) -0.009(2) 0.019(2)

loop_
_atom_type_symbol
_atom_type_description
_atom_type_scat_dispersion_real
_atom_type_scat_dispersion_imag
_atom_type_scat_source
C C 0.0033 0.0016 'International Tables Vol C Tables 4.2.6.8 and 6.1.1.4'
H H 0.0000 0.0000 'International Tables Vol C Tables 4.2.6.8 and 6.1.1.4'
Si Si 0.0817 0.0704 'International Tables Vol C Tables 4.2.6.8 and 6.1.1.4'
Br Br -0.2901 2.4595 'International Tables Vol C Tables 4.2.6.8 and 6.1.1.4'
Th Th -7.2400 8.8979 'International Tables Vol C Tables 4.2.6.8 and 6.1.1.4'

loop_
_geom_angle_atom_site_label_1
_geom_angle_atom_site_label_2
_geom_angle_atom_site_label_3
_geom_angle
Cnt1 Th1 Br1 101.2
Cnt2 Th1 Br1 101.5
Cnt3 Th1 Br1 100.8
Cnt1 Th1 Cnt2 116.2
Cnt1 Th1 Cnt3 116.8
Cnt2 Th1 Cnt3 116.0
C19 Th1 C3 90.66(12)
C19 Th1 C11 88.20(13)
C3 Th1 C11 87.98(13)
C19 Th1 C4 92.41(12)
C3 Th1 C4 29.42(13)
C11 Th1 C4 117.38(12)
C19 Th1 C20 29.51(12)
C3 Th1 C20 120.02(12)
C11 Th1 C20 92.16(13)
C4 Th1 C20 116.11(12)
C19 Th1 C12 117.34(13)
C3 Th1 C12 90.59(13)
C11 Th1 C12 29.29(13)
C4 Th1 C12 115.44(12)
C20 Th1 C12 115.74(12)
C19 Th1 C13 121.97(12)
C3 Th1 C13 117.76(12)
C11 Th1 C13 47.88(12)
C4 Th1 C13 137.23(12)
C20 Th1 C13 105.25(12)
C12 Th1 C13 28.76(11)
C19 Th1 C5 119.42(12)
C3 Th1 C5 47.99(12)
C11 Th1 C5 123.74(12)
C4 Th1 C5 28.96(11)
C20 Th1 C5 136.55(12)
C12 Th1 C5 106.61(11)
C13 Th1 C5 116.80(11)
C19 Th1 C2 116.46(12)
C3 Th1 C2 29.07(12)
C11 Th1 C2 76.57(12)
C4 Th1 C2 47.96(12)
C20 Th1 C2 145.50(12)
C12 Th1 C2 67.51(12)
C13 Th1 C2 91.27(12)
C5 Th1 C2 47.63(12)
C19 Th1 C10 75.31(13)
C3 Th1 C10 113.64(13)
C11 Th1 C10 29.03(12)
C4 Th1 C10 142.12(12)
C20 Th1 C10 68.04(12)
C12 Th1 C10 47.72(12)
C13 Th1 C10 47.54(12)
C5 Th1 C10 152.40(12)
C2 Th1 C10 105.60(12)
C19 Th1 C21 47.91(12)
C3 Th1 C21 123.90(12)
C11 Th1 C21 119.75(12)
C4 Th1 C21 105.24(12)
C20 Th1 C21 28.76(12)
C12 Th1 C21 137.89(11)
C13 Th1 C21 116.53(11)
C5 Th1 C21 114.40(12)
C2 Th1 C21 152.12(12)
C10 Th1 C21 92.89(12)
C19 Th1 C18 29.10(12)
C3 Th1 C18 77.66(12)
C11 Th1 C18 113.32(12)
C4 Th1 C18 68.30(12)
C20 Th1 C18 47.84(12)
C12 Th1 C18 142.03(12)
C13 Th1 C18 150.77(12)
C5 Th1 C18 92.12(12)
C2 Th1 C18 106.74(12)
C10 Th1 C18 104.37(12)
C21 Th1 C18 47.33(11)
C19 Th1 C9 95.06(12)
C3 Th1 C9 135.62(12)
C11 Th1 C9 48.42(11)
C4 Th1 C9 163.53(12)
C20 Th1 C9 76.05(12)
C12 Th1 C9 48.17(11)
C13 Th1 C9 29.21(11)
C5 Th1 C9 145.34(11)
C2 Th1 C9 115.68(12)
C10 Th1 C9 29.16(11)
C21 Th1 C9 90.61(11)
C18 Th1 C9 122.44(12)
C19 Th1 C1 138.26(12)
C3 Th1 C1 48.52(12)
C11 Th1 C1 97.25(12)
C4 Th1 C1 48.52(11)
C20 Th1 C1 164.54(12)
C12 Th1 C1 77.27(11)
C13 Th1 C1 90.14(11)
C5 Th1 C1 29.36(11)
C2 Th1 C1 29.15(11)
C10 Th1 C1 124.11(12)
C21 Th1 C1 142.82(11)
C18 Th1 C1 116.81(11)
C9 Th1 C1 119.31(11)
C19 Th1 Br1 125.46(9)
C3 Th1 Br1 126.24(9)
C11 Th1 Br1 126.30(9)
C4 Th1 Br1 103.01(9)
C20 Th1 Br1 100.68(8)
C12 Th1 Br1 102.44(9)
C13 Th1 Br1 78.49(8)
C5 Th1 Br1 78.45(8)
C2 Th1 Br1 112.34(8)
C10 Th1 Br1 113.37(8)
C21 Th1 Br1 77.55(8)
C18 Th1 Br1 113.70(8)
C9 Th1 Br1 84.49(8)
C1 Th1 Br1 83.58(8)
C19 Th1 C17 48.54(12)
C3 Th1 C17 96.91(12)
C11 Th1 C17 136.32(12)
C4 Th1 C17 76.28(12)
C20 Th1 C17 48.18(11)
C12 Th1 C17 163.81(12)
C13 Th1 C17 145.06(11)
C5 Th1 C17 88.97(11)
C2 Th1 C17 123.54(12)
C10 Th1 C17 116.13(12)
C21 Th1 C17 28.96(11)
C18 Th1 C17 29.16(11)
C9 Th1 C17 119.41(11)
C1 Th1 C17 118.30(11)
Br1 Th1 C17 84.67(8)
C7 Si1 C6 108.1(2)
C7 Si1 C1 115.99(18)
C6 Si1 C1 107.19(19)
C7 Si1 C8 108.1(2)
C6 Si1 C8 110.2(2)
C1 Si1 C8 107.32(19)
C15 Si2 C14 108.6(2)
C15 Si2 C16 107.5(2)
C14 Si2 C16 111.3(2)
C15 Si2 C9 115.53(18)
C14 Si2 C9 107.8(2)
C16 Si2 C9 106.14(19)
C23 Si3 C22 106.7(3)
C23 Si3 C24 108.3(3)
C22 Si3 C24 109.3(3)
C23 Si3 C17 116.1(2)
C22 Si3 C17 107.8(2)
C24 Si3 C17 108.5(2)
C2 C1 C5 105.4(3)
C2 C1 Si1 130.3(3)
C5 C1 Si1 122.8(3)
C2 C1 Th1 74.6(2)
C5 C1 Th1 74.2(2)
Si1 C1 Th1 126.68(17)
C3 C2 C1 109.3(4)
C3 C2 Th1 73.7(2)
C1 C2 Th1 76.2(2)
C2 C3 C4 108.0(4)
C2 C3 Th1 77.2(2)
C4 C3 Th1 75.9(2)
C5 C4 C3 107.7(4)
C5 C4 Th1 76.3(2)
C3 C4 Th1 74.7(2)
C4 C5 C1 109.5(4)
C4 C5 Th1 74.8(2)
C1 C5 Th1 76.4(2)
C13 C9 C10 105.6(3)
C13 C9 Si2 123.4(3)
C10 C9 Si2 129.2(3)
C13 C9 Th1 74.2(2)
C10 C9 Th1 74.9(2)
Si2 C9 Th1 127.73(18)
C11 C10 C9 109.2(4)
C11 C10 Th1 74.3(2)
C9 C10 Th1 76.0(2)
C10 C11 C12 107.5(4)
C10 C11 Th1 76.7(2)
C12 C11 Th1 75.7(2)
C13 C12 C11 108.1(4)
C13 C12 Th1 75.8(2)
C11 C12 Th1 75.0(2)
C12 C13 C9 109.6(4)
C12 C13 Th1 75.4(2)
C9 C13 Th1 76.6(2)
C21 C17 C18 105.2(4)
C21 C17 Si3 123.4(3)
C18 C17 Si3 129.1(3)
C21 C17 Th1 74.0(2)
C18 C17 Th1 74.0(2)
Si3 C17 Th1 130.13(18)
C19 C18 C17 109.4(4)
C19 C18 Th1 73.4(2)
C17 C18 Th1 76.9(2)
C18 C19 C20 107.4(4)
C18 C19 Th1 77.5(2)
C20 C19 Th1 75.9(2)
C21 C20 C19 107.9(4)
C21 C20 Th1 77.0(2)
C19 C20 Th1 74.6(2)
C20 C21 C17 110.1(4)
C20 C21 Th1 74.3(2)
C17 C21 Th1 77.0(2)
Cnt4 Th2 Br2 102.7
Cnt5 Th2 Br2 100.0
Cnt6 Th2 Br2 100.9
Cnt4 Th1 Cnt5 116.1
Cnt4 Th1 Cnt6 115.4
Cnt5 Th1 Cnt6 117.5
C43 Th2 C27 85.37(13)
C43 Th2 C35 89.65(13)
C27 Th2 C35 91.03(13)
C43 Th2 C36 118.89(13)
C27 Th2 C36 92.68(12)
C35 Th2 C36 29.24(13)
C43 Th2 C26 110.62(13)
C27 Th2 C26 29.30(12)
C35 Th2 C26 76.97(13)
C36 Th2 C26 67.84(12)
C43 Th2 C44 29.28(13)
C27 Th2 C44 114.64(12)
C35 Th2 C44 90.21(13)
C36 Th2 C44 115.68(12)
C26 Th2 C44 138.86(12)
C43 Th2 C42 29.31(12)
C27 Th2 C42 74.52(12)
C35 Th2 C42 116.51(13)
C36 Th2 C42 144.59(12)
C26 Th2 C42 103.80(12)
C44 Th2 C42 47.76(12)
C43 Th2 C28 89.87(13)
C27 Th2 C28 29.22(12)
C35 Th2 C28 119.97(13)
C36 Th2 C28 115.54(12)
C26 Th2 C28 47.79(12)
C44 Th2 C28 114.66(12)
C42 Th2 C28 66.98(12)
C43 Th2 C37 126.82(12)
C27 Th2 C37 119.38(12)
C35 Th2 C37 47.87(12)
C36 Th2 C37 28.79(11)
C26 Th2 C37 91.54(12)
C44 Th2 C37 108.53(12)
C42 Th2 C37 155.32(12)
C28 Th2 C37 135.38(12)
C43 Th2 C34 79.66(13)
C27 Th2 C34 116.97(13)
C35 Th2 C34 29.06(13)
C36 Th2 C34 47.64(12)
C26 Th2 C34 106.03(12)
C44 Th2 C34 68.25(12)
C42 Th2 C34 108.87(12)
C28 Th2 C34 145.95(12)
C37 Th2 C34 47.41(12)
C43 Th2 C29 117.66(13)
C27 Th2 C29 47.79(12)
C35 Th2 C29 122.92(13)
C36 Th2 C29 104.07(12)
C26 Th2 C29 47.36(12)
C44 Th2 C29 138.00(12)
C42 Th2 C29 91.61(12)
C28 Th2 C29 28.73(12)
C37 Th2 C29 112.89(12)
C34 Th2 C29 150.86(12)
C43 Th2 C45 47.94(12)
C27 Th2 C45 121.68(12)
C35 Th2 C45 116.55(13)
C36 Th2 C45 136.35(12)
C26 Th2 C45 150.92(12)
C44 Th2 C45 28.75(11)
C42 Th2 C45 47.42(12)
C28 Th2 C45 106.50(12)
C37 Th2 C45 116.84(11)
C34 Th2 C45 90.35(12)
C29 Th2 C45 118.74(12)
C43 Th2 C25 133.67(13)
C27 Th2 C25 48.64(12)
C35 Th2 C25 95.59(13)
C36 Th2 C25 75.05(12)
C26 Th2 C25 29.18(11)
C44 Th2 C25 162.22(12)
C42 Th2 C25 115.13(12)
C28 Th2 C25 48.21(12)
C37 Th2 C25 87.61(11)
C34 Th2 C25 122.05(12)
C29 Th2 C25 29.05(11)
C45 Th2 C25 147.51(11)
C43 Th2 Br2 126.26(9)
C27 Th2 Br2 127.07(9)
C35 Th2 Br2 125.19(9)
C36 Th2 Br2 102.74(8)
C26 Th2 Br2 115.94(8)
C44 Th2 Br2 103.48(9)
C42 Th2 Br2 111.36(8)
C28 Th2 Br2 101.95(9)
C37 Th2 Br2 77.70(8)
C34 Th2 Br2 110.41(8)
C29 Th2 Br2 79.30(9)
C45 Th2 Br2 78.65(8)
C25 Th2 Br2 86.87(8)
C43 Th2 C41 48.72(12)
C27 Th2 C41 96.09(12)
C35 Th2 C41 136.64(13)
C36 Th2 C41 163.81(12)
C26 Th2 C41 123.80(12)
C44 Th2 C41 48.18(11)
C42 Th2 C41 29.21(11)
C28 Th2 C41 77.50(12)
C37 Th2 C41 144.46(11)
C34 Th2 C41 116.18(12)
C29 Th2 C41 91.87(12)
C45 Th2 C41 29.06(11)
C25 Th2 C41 120.79(11)
Br2 Th2 C41 82.71(8)
C43 Th2 C33 100.79(13)
C27 Th2 C33 138.42(12)
C35 Th2 C33 48.41(12)
C36 Th2 C33 48.21(12)
C26 Th2 C33 116.05(12)
C44 Th2 C33 79.37(12)
C42 Th2 C33 126.87(12)
C28 Th2 C33 163.53(12)
C37 Th2 C33 29.26(11)
C34 Th2 C33 28.99(11)
C29 Th2 C33 141.25(12)
C45 Th2 C33 89.94(11)
C25 Th2 C33 116.83(11)
Br2 Th2 C33 81.92(8)
C41 Th2 C33 118.96(11)
C31 Si4 C30 109.2(3)
C31 Si4 C32 110.0(3)
C30 Si4 C32 107.1(3)
C31 Si4 C25 111.5(2)
C30 Si4 C25 106.6(2)
C32 Si4 C25 112.3(2)
C39 Si5 C33 107.9(2)
C39 Si5 C40 107.2(2)
C33 Si5 C40 115.33(19)
C39 Si5 C38 110.1(2)
C33 Si5 C38 108.2(2)
C40 Si5 C38 108.0(2)
C48 Si6 C46 109.1(3)
C48 Si6 C41 115.3(2)
C46 Si6 C41 107.0(2)
C48 Si6 C47 107.5(2)
C46 Si6 C47 109.4(3)
C41 Si6 C47 108.41(19)
C29 C25 C26 105.4(4)
C29 C25 Si4 122.9(3)
C26 C25 Si4 128.5(3)
C29 C25 Th2 75.1(2)
C26 C25 Th2 74.0(2)
Si4 C25 Th2 131.70(18)
C27 C26 C25 109.5(4)
C27 C26 Th2 74.3(2)
C25 C26 Th2 76.8(2)
C26 C27 C28 107.6(4)
C26 C27 Th2 76.4(2)
C28 C27 Th2 77.2(2)
C29 C28 C27 107.5(4)
C29 C28 Th2 75.9(2)
C27 C28 Th2 73.6(2)
C28 C29 C25 109.9(4)
C28 C29 Th2 75.4(2)
C25 C29 Th2 75.9(2)
C34 C33 C37 105.4(4)
C34 C33 Si5 127.6(3)
C37 C33 Si5 125.1(3)
C34 C33 Th2 74.5(2)
C37 C33 Th2 74.2(2)
Si5 C33 Th2 128.49(18)
C35 C34 C33 109.6(4)
C35 C34 Th2 73.8(2)
C33 C34 Th2 76.5(2)
C34 C35 C36 107.5(4)
C34 C35 Th2 77.2(2)
C36 C35 Th2 75.9(2)
C37 C36 C35 108.3(4)
C37 C36 Th2 76.6(2)
C35 C36 Th2 74.8(2)
C36 C37 C33 109.2(4)
C36 C37 Th2 74.6(2)
C33 C37 Th2 76.5(2)
C45 C41 C42 105.5(3)
C45 C41 Si6 122.8(3)
C42 C41 Si6 129.9(3)
C45 C41 Th2 74.9(2)
C42 C41 Th2 74.3(2)
Si6 C41 Th2 127.53(18)
C43 C42 C41 109.2(4)
C43 C42 Th2 73.6(2)
C41 C42 Th2 76.5(2)
C44 C43 C42 107.4(4)
C44 C43 Th2 76.8(2)
C42 C43 Th2 77.1(2)
C45 C44 C43 108.2(4)
C45 C44 Th2 76.5(2)
C43 C44 Th2 73.9(2)
C44 C45 C41 109.6(4)
C44 C45 Th2 74.7(2)
C41 C45 Th2 76.1(2)

loop_
_geom_bond_atom_site_label_1
_geom_bond_atom_site_label_2
_geom_bond_distance
Th1 Cnt1 2.537
Th1 Cnt2 2.539
Th1 Cnt3 2.546
Th1 C19 2.775(4)
Th1 C3 2.776(4)
Th1 C11 2.788(4)
Th1 C4 2.792(4)
Th1 C20 2.792(4)
Th1 C12 2.798(4)
Th1 C13 2.803(4)
Th1 C5 2.811(4)
Th1 C2 2.819(4)
Th1 C10 2.819(4)
Th1 C21 2.826(4)
Th1 C18 2.826(4)
Th1 C9 2.834(4)
Th1 C1 2.840(4)
Th1 Br1 2.8515(4)
Th1 C17 2.864(4)
Si1 C7 1.854(4)
Si1 C6 1.858(4)
Si1 C1 1.874(4)
Si1 C8 1.874(5)
Si2 C15 1.853(4)
Si2 C14 1.864(4)
Si2 C16 1.867(5)
Si2 C9 1.884(4)
Si3 C23 1.853(5)
Si3 C22 1.859(6)
Si3 C24 1.861(5)
Si3 C17 1.868(4)
C1 C2 1.425(6)
C1 C5 1.432(5)
C2 C3 1.405(6)
C3 C4 1.414(6)
C4 C5 1.401(6)
C9 C13 1.422(5)
C9 C10 1.423(6)
C10 C11 1.406(6)
C11 C12 1.412(6)
C12 C13 1.391(6)
C17 C21 1.423(5)
C17 C18 1.433(6)
C18 C19 1.408(6)
C19 C20 1.418(6)
C20 C21 1.395(6)
Th2 Cnt4 2.544
Th2 Cnt5 2.547
Th2 Cnt6 2.544
Th2 C43 2.772(4)
Th2 C27 2.776(4)
Th2 C35 2.784(4)
Th2 C36 2.798(4)
Th2 C26 2.803(4)
Th2 C44 2.808(4)
Th2 C42 2.817(4)
Th2 C28 2.822(4)
Th2 C37 2.823(4)
Th2 C34 2.827(4)
Th2 C29 2.828(4)
Th2 C45 2.831(4)
Th2 C25 2.839(4)
Th2 Br2 2.8450(4)
Th2 C41 2.846(4)
Th2 C33 2.853(4)
Si4 C31 1.854(6)
Si4 C30 1.857(5)
Si4 C32 1.858(6)
Si4 C25 1.869(4)
Si5 C39 1.857(5)
Si5 C33 1.865(4)
Si5 C40 1.866(4)
Si5 C38 1.875(5)
Si6 C48 1.858(5)
Si6 C46 1.866(5)
Si6 C41 1.873(4)
Si6 C47 1.874(4)
C25 C29 1.421(6)
C25 C26 1.422(6)
C26 C27 1.411(6)
C27 C28 1.413(6)
C28 C29 1.402(6)
C33 C34 1.422(5)
C33 C37 1.434(6)
C34 C35 1.408(6)
C35 C36 1.409(6)
C36 C37 1.398(6)
C41 C45 1.424(5)
C41 C42 1.428(6)
C42 C43 1.414(6)
C43 C44 1.411(6)
C44 C45 1.400(6)
